data_7034536
loop_
_publ_author_name
'Mikata, Yuji'
'Nodomi, Yuki'
'Ohnishi, Risa'
'Kizu, Asako'
'Konno, Hideo'

_publ_section_title
;
 Tris(8-methoxy-2-quinolylmethyl)amine (8-MeOTQA) as a highly fluorescent
 Zn(2+) probe prepared by convenient C3-symmetric tripodal amine
 synthesis.
;
_journal_issue 17
_journal_name_full 'Dalton transactions (Cambridge, England : 2003)'
_journal_page_first 8021
_journal_page_last 8030
_journal_paper_doi 10.1039/c5dt00514k
_journal_volume 44
_journal_year 2015
_chemical_formula_moiety 'C30 H34 Cd Cl2 N4 O12'
_chemical_formula_sum 'C30 H34 Cd Cl2 N4 O12'
_chemical_formula_weight 825.93
_space_group_crystal_system monoclinic
_space_group_IT_number 14
_space_group_name_Hall '-P 2ybc'
_space_group_name_H-M_alt 'P 1 21/c 1'
_symmetry_space_group_name_Hall '-P 2ybc'
_symmetry_space_group_name_H-M 'P 1 21/c 1'
_atom_sites_solution_hydrogens geom
_atom_sites_solution_primary direct
_atom_sites_solution_secondary difmap
_audit_update_record
;
2015-02-02 deposited with the CCDC.
2015-03-23 downloaded from the CCDC.
;
_cell_angle_alpha 90.0000
_cell_angle_beta 97.0190(17)
_cell_angle_gamma 90.0000
_cell_formula_units_Z 4
_cell_length_a 17.838(3)
_cell_length_b 11.9318(16)
_cell_length_c 15.668(2)
_cell_measurement_reflns_used 9185
_cell_measurement_temperature 153
_cell_measurement_theta_max 27.50
_cell_measurement_theta_min 3.03
_cell_volume 3309.8(8)
_computing_cell_refinement CrystalClear
_computing_data_collection 'CrystalClear (Rigaku/MSC Inc., 2006)'
_computing_data_reduction CrystalClear
_computing_molecular_graphics 'CrystalStructure 4.1'
_computing_publication_material 'CrystalStructure 4.1 (Rigaku, 2014)'
_computing_structure_refinement 'SHELXL97 (Sheldrick, 2008)'
_computing_structure_solution 'Il Milione (Burla, et al., 2007)'
_diffrn_ambient_temperature 153
_diffrn_detector_area_resol_mean 7.314
_diffrn_measured_fraction_theta_full 0.994
_diffrn_measured_fraction_theta_max 0.994
_diffrn_measurement_device_type 'Rigaku Mercury70'
_diffrn_measurement_method \w
_diffrn_radiation_type 'Mo K\a'
_diffrn_radiation_wavelength 0.71075
_diffrn_reflns_av_R_equivalents 0.0207
_diffrn_reflns_Laue_measured_fraction_full 0.000
_diffrn_reflns_Laue_measured_fraction_max 0.000
_diffrn_reflns_limit_h_max 18
_diffrn_reflns_limit_h_min -23
_diffrn_reflns_limit_k_max 15
_diffrn_reflns_limit_k_min -15
_diffrn_reflns_limit_l_max 20
_diffrn_reflns_limit_l_min -18
_diffrn_reflns_number 25209
_diffrn_reflns_point_group_measured_fraction_full 0.000
_diffrn_reflns_point_group_measured_fraction_max 0.000
_diffrn_reflns_theta_full 27.490
_diffrn_reflns_theta_max 27.490
_diffrn_reflns_theta_min 3.031
_diffrn_standards_number 0
_exptl_absorpt_coefficient_mu 0.891
_exptl_absorpt_correction_T_max 0.837
_exptl_absorpt_correction_T_min 0.675
_exptl_absorpt_correction_type multi-scan
_exptl_absorpt_process_details 'REQAB (Rigaku, 1998)'
_exptl_crystal_colour colorless
_exptl_crystal_density_diffrn 1.657
_exptl_crystal_density_method 'not measured'
_exptl_crystal_description unknown
_exptl_crystal_F_000 1680.00
_exptl_crystal_size_max 0.600
_exptl_crystal_size_mid 0.200
_exptl_crystal_size_min 0.200
_refine_diff_density_max 1.63
_refine_diff_density_min -1.47
_refine_ls_extinction_method none
_refine_ls_goodness_of_fit_ref 1.066
_refine_ls_hydrogen_treatment constr
_refine_ls_number_parameters 446
_refine_ls_number_reflns 7549
_refine_ls_number_restraints 0
_refine_ls_R_factor_all 0.0498
_refine_ls_R_factor_gt 0.0440
_refine_ls_shift/su_max 0.001
_refine_ls_structure_factor_coef Fsqd
_refine_ls_weighting_details 'w = 1/[\s^2^(Fo^2^)+(0.0575P)^2^+6.8903P] where P=(Fo^2^+2Fc^2^)/3'
_refine_ls_weighting_scheme calc
_refine_ls_wR_factor_gt 0.1149
_refine_ls_wR_factor_ref 0.1201
_reflns_number_gt 6716
_reflns_number_total 7549
_reflns_threshold_expression F^2^>2.0\s(F^2^)
_cod_data_source_file c5dt00514k2.cif
_cod_data_source_block 8-MeOBQPA-Cd(ClO4)2-150122
_cod_depositor_comments 'Adding full bibliography for 7034530--7034536.cif.'
_cod_database_code 7034536

loop_
_symmetry_equiv_pos_site_id
_space_group_symop_operation_xyz
1 +X,+Y,+Z
2 -X,1/2+Y,1/2-Z
3 -X,-Y,-Z
4 +X,1/2-Y,1/2+Z

loop_
_atom_site_label
_atom_site_type_symbol
_atom_site_fract_x
_atom_site_fract_y
_atom_site_fract_z
_atom_site_U_iso_or_equiv
_atom_site_adp_type
_atom_site_occupancy
_atom_site_site_symmetry_multiplicity
_atom_site_calc_flag
_atom_site_refinement_flags
Cd1 Cd 0.242749(12) 0.137186(18) 0.722961(14) 0.02458(9) Uani 1 4 d .
Cl1 Cl 0.47966(7) -0.27359(8) 0.64478(6) 0.0464(2) Uani 1 4 d .
Cl2 Cl 0.14143(5) -0.27156(8) 0.75235(5) 0.03647(19) Uani 1 4 d .
O1 O 0.12931(13) 0.24658(19) 0.66153(15) 0.0322(5) Uani 1 4 d .
O2 O 0.13752(13) 0.0716(2) 0.81109(15) 0.0327(5) Uani 1 4 d .
O3 O 0.25541(15) 0.2737(2) 0.83069(15) 0.0374(6) Uani 1 4 d .
O4 O 0.5009(2) -0.3700(2) 0.6014(2) 0.0574(8) Uani 1 4 d .
O5 O 0.4775(2) -0.1768(3) 0.5910(2) 0.0578(8) Uani 1 4 d .
O6 O 0.5209(3) -0.2558(4) 0.7240(3) 0.113(2) Uani 1 4 d .
O7 O 0.4012(2) -0.2898(3) 0.6632(3) 0.0738(11) Uani 1 4 d .
O8 O 0.1488(3) -0.2005(5) 0.6830(3) 0.1031(18) Uani 1 4 d .
O9 O 0.2124(2) -0.2828(3) 0.8022(3) 0.0874(14) Uani 1 4 d .
O10 O 0.1127(2) -0.3788(3) 0.7226(2) 0.0602(9) Uani 1 4 d .
O11 O 0.0903(3) -0.2277(4) 0.8045(4) 0.124(2) Uani 1 4 d .
O12 O 0.3689(2) 0.0807(3) 0.3737(2) 0.0614(8) Uani 1 4 d .
N1 N 0.33437(15) 0.0196(2) 0.66211(17) 0.0269(5) Uani 1 4 d .
N2 N 0.18594(15) 0.0625(2) 0.59751(17) 0.0258(5) Uani 1 4 d .
N3 N 0.27798(16) -0.0050(2) 0.81649(17) 0.0288(6) Uani 1 4 d .
N4 N 0.31989(16) 0.2544(2) 0.65521(18) 0.0291(6) Uani 1 4 d .
C1 C 0.28835(18) -0.0715(3) 0.6190(2) 0.0281(6) Uani 1 4 d .
C2 C 0.21885(18) -0.0248(3) 0.5662(2) 0.0265(6) Uani 1 4 d .
C3 C 0.1893(2) -0.0749(3) 0.4873(2) 0.0336(7) Uani 1 4 d .
C4 C 0.1259(2) -0.0314(3) 0.4425(2) 0.0357(7) Uani 1 4 d .
C5 C 0.0242(2) 0.1134(3) 0.4305(2) 0.0380(8) Uani 1 4 d .
C6 C -0.0066(2) 0.2054(3) 0.4664(3) 0.0400(8) Uani 1 4 d .
C7 C 0.0266(2) 0.2526(3) 0.5445(2) 0.0353(7) Uani 1 4 d .
C8 C 0.09131(18) 0.2060(3) 0.5866(2) 0.0289(6) Uani 1 4 d .
C9 C 0.12293(18) 0.1084(3) 0.5527(2) 0.0269(6) Uani 1 4 d .
C10 C 0.08989(19) 0.0629(3) 0.4739(2) 0.0321(7) Uani 1 4 d .
C11 C 0.1011(3) 0.3473(3) 0.6967(3) 0.0432(9) Uani 1 4 d .
C12 C 0.38613(19) -0.0185(3) 0.7368(2) 0.0325(7) Uani 1 4 d .
C13 C 0.3440(2) -0.0516(3) 0.8113(2) 0.0321(7) Uani 1 4 d .
C14 C 0.3770(2) -0.1281(3) 0.8737(3) 0.0410(9) Uani 1 4 d .
C15 C 0.3403(3) -0.1502(3) 0.9432(3) 0.0428(9) Uani 1 4 d .
C16 C 0.2264(3) -0.1228(3) 1.0202(3) 0.0469(10) Uani 1 4 d .
C17 C 0.1577(3) -0.0763(3) 1.0204(2) 0.0482(10) Uani 1 4 d .
C18 C 0.1247(3) -0.0094(3) 0.9510(2) 0.0414(9) Uani 1 4 d .
C19 C 0.1641(2) 0.0111(3) 0.8828(2) 0.0332(7) Uani 1 4 d .
C20 C 0.2383(2) -0.0317(3) 0.8832(2) 0.0311(7) Uani 1 4 d .
C21 C 0.2691(2) -0.1024(3) 0.9510(2) 0.0380(8) Uani 1 4 d .
C22 C 0.0573(2) 0.0886(3) 0.7966(3) 0.0396(8) Uani 1 4 d .
C23 C 0.3743(2) 0.0828(3) 0.6008(2) 0.0335(7) Uani 1 4 d .
C24 C 0.37111(18) 0.2090(3) 0.6104(2) 0.0278(6) Uani 1 4 d .
C25 C 0.4196(2) 0.2746(3) 0.5685(2) 0.0359(7) Uani 1 4 d .
C26 C 0.4154(2) 0.3891(3) 0.5729(3) 0.0417(8) Uani 1 4 d .
C27 C 0.3626(2) 0.4368(3) 0.6193(3) 0.0408(8) Uani 1 4 d .
C28 C 0.3159(2) 0.3670(3) 0.6591(2) 0.0353(7) Uani 1 4 d .
C29 C 0.2352(3) 0.2628(4) 0.9159(3) 0.0450(9) Uani 1 4 d .
C30 C 0.3722(4) -0.0356(4) 0.3546(4) 0.0696(14) Uani 1 4 d .
H1A H 0.27298 -0.12381 0.66276 0.0338 Uiso 1 4 calc R
H1B H 0.31882 -0.11382 0.58126 0.0338 Uiso 1 4 calc R
H3 H 0.2135 -0.13816 0.46599 0.0403 Uiso 1 4 calc R
H4 H 0.10566 -0.0647 0.38958 0.0429 Uiso 1 4 calc R
H5 H 0.00164 0.0842 0.37702 0.0456 Uiso 1 4 calc R
H6 H -0.05142 0.23794 0.43784 0.0480 Uiso 1 4 calc R
H7 H 0.00435 0.31614 0.56798 0.0424 Uiso 1 4 calc R
H11A H 0.10155 0.40833 0.65489 0.0518 Uiso 1 4 calc R
H11B H 0.13331 0.3674 0.74972 0.0518 Uiso 1 4 calc R
H11C H 0.04935 0.33482 0.70944 0.0518 Uiso 1 4 calc R
H12A H 0.42219 0.04234 0.75544 0.0390 Uiso 1 4 calc R
H12B H 0.41548 -0.08354 0.71991 0.0390 Uiso 1 4 calc R
H14 H 0.42376 -0.16326 0.86743 0.0492 Uiso 1 4 calc R
H15 H 0.36294 -0.19875 0.98706 0.0514 Uiso 1 4 calc R
H16 H 0.24635 -0.16948 1.06662 0.0562 Uiso 1 4 calc R
H17 H 0.13062 -0.08857 1.06811 0.0578 Uiso 1 4 calc R
H18 H 0.07562 0.02109 0.9517 0.0496 Uiso 1 4 calc R
H22A H 0.04359 0.12135 0.73947 0.0475 Uiso 1 4 calc R
H22B H 0.04205 0.13951 0.84044 0.0475 Uiso 1 4 calc R
H22C H 0.03148 0.01652 0.80002 0.0475 Uiso 1 4 calc R
H23A H 0.35234 0.06267 0.54171 0.0402 Uiso 1 4 calc R
H23B H 0.42788 0.0592 0.6079 0.0402 Uiso 1 4 calc R
H25 H 0.45554 0.24016 0.53682 0.0430 Uiso 1 4 calc R
H26 H 0.44821 0.43487 0.54458 0.0500 Uiso 1 4 calc R
H27 H 0.35855 0.51592 0.6237 0.0490 Uiso 1 4 calc R
H28 H 0.27934 0.39979 0.69072 0.0423 Uiso 1 4 calc R
H29A H 0.26624 0.20435 0.94671 0.0539 Uiso 1 4 calc R
H29B H 0.18176 0.24232 0.91295 0.0539 Uiso 1 4 calc R
H29C H 0.24383 0.33423 0.94638 0.0539 Uiso 1 4 calc R
H30A H 0.39624 -0.07583 0.40527 0.0835 Uiso 1 4 calc R
H30B H 0.40178 -0.0467 0.30653 0.0835 Uiso 1 4 calc R
H30C H 0.32094 -0.06444 0.33896 0.0835 Uiso 1 4 calc R

loop_
_atom_site_aniso_label
_atom_site_aniso_U_11
_atom_site_aniso_U_22
_atom_site_aniso_U_33
_atom_site_aniso_U_12
_atom_site_aniso_U_13
_atom_site_aniso_U_23
Cd1 0.02578(14) 0.02218(13) 0.02630(13) 0.00158(8) 0.00524(9) 0.00055(8)
Cl1 0.0710(7) 0.0281(4) 0.0376(5) 0.0032(4) -0.0031(4) -0.0035(3)
Cl2 0.0399(5) 0.0405(5) 0.0288(4) -0.0107(4) 0.0034(3) 0.0001(3)
O1 0.0350(13) 0.0283(12) 0.0336(12) 0.0078(10) 0.0051(10) -0.0026(9)
O2 0.0312(12) 0.0337(12) 0.0346(12) 0.0006(10) 0.0096(10) 0.0035(10)
O3 0.0479(15) 0.0345(13) 0.0312(12) -0.0063(11) 0.0101(11) -0.0099(10)
O4 0.074(2) 0.0352(15) 0.065(2) 0.0051(14) 0.0200(17) -0.0087(14)
O5 0.074(2) 0.0369(15) 0.067(2) 0.0111(15) 0.0300(17) 0.0138(14)
O6 0.153(5) 0.080(3) 0.086(3) 0.034(3) -0.066(3) -0.027(2)
O7 0.075(2) 0.0471(19) 0.107(3) -0.0034(17) 0.042(2) -0.0013(19)
O8 0.097(3) 0.136(4) 0.067(2) -0.065(3) -0.026(2) 0.059(3)
O9 0.081(3) 0.068(2) 0.097(3) -0.009(2) -0.053(2) 0.004(2)
O10 0.068(2) 0.0557(19) 0.0572(19) -0.0260(16) 0.0103(16) -0.0235(15)
O11 0.125(4) 0.093(3) 0.174(5) -0.039(3) 0.103(4) -0.075(4)
O12 0.064(2) 0.0516(19) 0.069(2) 0.0099(16) 0.0109(17) -0.0003(16)
N1 0.0261(13) 0.0220(12) 0.0331(14) -0.0009(10) 0.0054(11) -0.0010(10)
N2 0.0269(13) 0.0227(12) 0.0284(13) -0.0004(10) 0.0053(10) 0.0020(10)
N3 0.0363(15) 0.0221(12) 0.0270(13) -0.0008(11) 0.0003(11) -0.0007(10)
N4 0.0296(14) 0.0231(12) 0.0346(14) -0.0014(10) 0.0037(11) 0.0020(11)
C1 0.0301(16) 0.0197(14) 0.0346(16) 0.0025(12) 0.0038(13) -0.0043(12)
C2 0.0294(16) 0.0237(14) 0.0270(14) -0.0011(12) 0.0056(12) -0.0000(12)
C3 0.0412(19) 0.0289(16) 0.0311(16) -0.0000(14) 0.0061(14) -0.0030(13)
C4 0.042(2) 0.0347(18) 0.0291(16) -0.0028(15) 0.0001(14) -0.0027(14)
C5 0.0357(19) 0.0431(19) 0.0336(18) -0.0031(15) -0.0028(14) 0.0081(15)
C6 0.0305(17) 0.045(2) 0.044(2) 0.0040(15) -0.0004(15) 0.0131(16)
C7 0.0309(17) 0.0359(18) 0.0396(18) 0.0066(14) 0.0060(14) 0.0085(14)
C8 0.0298(16) 0.0292(15) 0.0283(15) 0.0016(13) 0.0061(12) 0.0041(12)
C9 0.0249(15) 0.0285(15) 0.0277(15) -0.0006(12) 0.0047(12) 0.0050(12)
C10 0.0324(17) 0.0340(17) 0.0294(16) -0.0043(14) 0.0021(13) 0.0035(13)
C11 0.051(2) 0.0319(18) 0.046(2) 0.0122(16) 0.0050(18) -0.0077(16)
C12 0.0258(16) 0.0304(16) 0.0399(18) 0.0039(13) -0.0014(13) -0.0041(14)
C13 0.0353(18) 0.0238(15) 0.0347(17) -0.0020(13) -0.0060(14) -0.0014(13)
C14 0.042(2) 0.0326(18) 0.045(2) 0.0022(15) -0.0104(17) 0.0015(15)
C15 0.054(2) 0.0326(18) 0.0367(19) -0.0036(16) -0.0148(17) 0.0064(14)
C16 0.077(3) 0.0330(19) 0.0291(18) -0.0148(19) -0.0007(18) 0.0051(14)
C17 0.077(3) 0.038(2) 0.0316(18) -0.018(2) 0.0147(19) -0.0028(15)
C18 0.057(2) 0.0324(18) 0.0376(19) -0.0112(17) 0.0167(17) -0.0052(15)
C19 0.046(2) 0.0235(15) 0.0305(16) -0.0056(14) 0.0082(14) -0.0023(12)
C20 0.046(2) 0.0218(14) 0.0251(15) -0.0066(13) 0.0034(13) -0.0020(12)
C21 0.056(2) 0.0267(16) 0.0296(17) -0.0087(15) -0.0032(15) 0.0012(13)
C22 0.0323(18) 0.042(2) 0.045(2) -0.0003(15) 0.0104(15) 0.0019(16)
C23 0.0323(17) 0.0297(16) 0.0409(18) -0.0009(13) 0.0142(14) -0.0029(14)
C24 0.0275(15) 0.0272(15) 0.0283(15) -0.0017(12) 0.0015(12) 0.0031(12)
C25 0.0334(18) 0.0355(18) 0.0391(18) -0.0034(14) 0.0067(14) 0.0056(14)
C26 0.044(2) 0.0381(19) 0.044(2) -0.0079(16) 0.0084(17) 0.0102(16)
C27 0.046(2) 0.0265(17) 0.049(2) -0.0060(15) 0.0025(17) 0.0078(15)
C28 0.0380(19) 0.0269(16) 0.0412(19) 0.0028(14) 0.0058(15) 0.0010(14)
C29 0.055(2) 0.042(2) 0.040(2) -0.0087(18) 0.0129(17) -0.0114(16)
C30 0.087(4) 0.042(2) 0.080(4) 0.003(3) 0.014(3) -0.002(2)

loop_
_atom_type_symbol
_atom_type_description
_atom_type_scat_dispersion_real
_atom_type_scat_dispersion_imag
_atom_type_scat_source
C C 0.0033 0.0016
;
International Tables for Crystallography
(Vol. C, Tables 4.2.6.8 and 6.1.1.4)
;
H H 0.0000 0.0000
;
International Tables for Crystallography
(Vol. C, Table 6.1.1.4)
;
Cd Cd -0.8075 1.2024
;
International Tables for Crystallography
(Vol. C, Tables 4.2.6.8 and 6.1.1.4)
;
Cl Cl 0.1484 0.1585
;
International Tables for Crystallography
(Vol. C, Tables 4.2.6.8 and 6.1.1.4)
;
N N 0.0061 0.0033
;
International Tables for Crystallography
(Vol. C, Tables 4.2.6.8 and 6.1.1.4)
;
O O 0.0106 0.0060
;
International Tables for Crystallography
(Vol. C, Tables 4.2.6.8 and 6.1.1.4)
;

loop_
_geom_angle_atom_site_label_1
_geom_angle_atom_site_label_2
_geom_angle_atom_site_label_3
_geom_angle
_geom_angle_publ_flag
O1 Cd1 O3 85.20(8) yes
O1 Cd1 N1 134.47(8) yes
O1 Cd1 N2 67.57(8) yes
O1 Cd1 N3 141.52(9) yes
O1 Cd1 N4 90.37(9) yes
O3 Cd1 N1 132.40(9) yes
O3 Cd1 N2 152.72(9) yes
O3 Cd1 N3 93.43(9) yes
O3 Cd1 N4 84.22(9) yes
N1 Cd1 N2 71.70(9) yes
N1 Cd1 N3 71.17(10) yes
N1 Cd1 N4 72.73(9) yes
N2 Cd1 N3 108.78(9) yes
N2 Cd1 N4 93.87(10) yes
N3 Cd1 N4 127.83(10) yes
O4 Cl1 O5 111.4(2) yes
O4 Cl1 O6 114.4(3) yes
O4 Cl1 O7 107.7(2) yes
O5 Cl1 O6 112.3(2) yes
O5 Cl1 O7 105.3(2) yes
O6 Cl1 O7 105.0(3) yes
O8 Cl2 O9 109.0(3) yes
O8 Cl2 O10 110.6(2) yes
O8 Cl2 O11 110.9(3) yes
O9 Cl2 O10 110.9(2) yes
O9 Cl2 O11 108.5(3) yes
O10 Cl2 O11 106.9(3) yes
Cd1 O1 C8 115.96(19) yes
Cd1 O1 C11 126.4(2) yes
C8 O1 C11 117.7(3) yes
C19 O2 C22 116.3(3) yes
Cd1 O3 C29 126.7(2) yes
Cd1 N1 C1 103.94(19) yes
Cd1 N1 C12 104.6(2) yes
Cd1 N1 C23 111.17(19) yes
C1 N1 C12 113.4(2) yes
C1 N1 C23 111.5(3) yes
C12 N1 C23 111.8(3) yes
Cd1 N2 C2 117.3(2) yes
Cd1 N2 C9 122.5(2) yes
C2 N2 C9 120.1(3) yes
Cd1 N3 C13 117.0(2) yes
Cd1 N3 C20 122.4(2) yes
C13 N3 C20 120.0(3) yes
Cd1 N4 C24 118.7(2) yes
Cd1 N4 C28 123.0(2) yes
C24 N4 C28 118.2(3) yes
N1 C1 C2 110.7(2) yes
N2 C2 C1 117.4(3) yes
N2 C2 C3 121.6(3) yes
C1 C2 C3 121.1(3) yes
C2 C3 C4 119.2(3) yes
C3 C4 C10 120.6(3) yes
C6 C5 C10 119.4(3) yes
C5 C6 C7 121.8(3) yes
C6 C7 C8 119.6(3) yes
O1 C8 C7 124.5(3) yes
O1 C8 C9 115.5(3) yes
C7 C8 C9 120.0(3) yes
N2 C9 C8 118.4(3) yes
N2 C9 C10 121.7(3) yes
C8 C9 C10 119.9(3) yes
C4 C10 C5 123.8(3) yes
C4 C10 C9 116.9(3) yes
C5 C10 C9 119.3(3) yes
N1 C12 C13 111.8(3) yes
N3 C13 C12 118.1(3) yes
N3 C13 C14 122.1(3) yes
C12 C13 C14 119.8(3) yes
C13 C14 C15 118.6(4) yes
C14 C15 C21 121.1(3) yes
C17 C16 C21 120.3(4) yes
C16 C17 C18 121.6(4) yes
C17 C18 C19 119.7(4) yes
O2 C19 C18 125.0(3) yes
O2 C19 C20 115.0(3) yes
C18 C19 C20 120.0(3) yes
N3 C20 C19 118.8(3) yes
N3 C20 C21 121.5(3) yes
C19 C20 C21 119.6(3) yes
C15 C21 C16 124.7(3) yes
C15 C21 C20 116.5(3) yes
C16 C21 C20 118.7(4) yes
N1 C23 C24 114.7(3) yes
N4 C24 C23 119.5(3) yes
N4 C24 C25 121.8(3) yes
C23 C24 C25 118.7(3) yes
C24 C25 C26 119.7(4) yes
C25 C26 C27 118.9(4) yes
C26 C27 C28 118.5(3) yes
N4 C28 C27 122.9(4) yes
N1 C1 H1A 109.510 no
N1 C1 H1B 109.516 no
C2 C1 H1A 109.502 no
C2 C1 H1B 109.512 no
H1A C1 H1B 108.087 no
C2 C3 H3 120.420 no
C4 C3 H3 120.421 no
C3 C4 H4 119.695 no
C10 C4 H4 119.709 no
C6 C5 H5 120.316 no
C10 C5 H5 120.313 no
C5 C6 H6 119.122 no
C7 C6 H6 119.116 no
C6 C7 H7 120.213 no
C8 C7 H7 120.224 no
O1 C11 H11A 109.468 no
O1 C11 H11B 109.481 no
O1 C11 H11C 109.467 no
H11A C11 H11B 109.470 no
H11A C11 H11C 109.464 no
H11B C11 H11C 109.477 no
N1 C12 H12A 109.267 no
N1 C12 H12B 109.268 no
C13 C12 H12A 109.267 no
C13 C12 H12B 109.272 no
H12A C12 H12B 107.928 no
C13 C14 H14 120.714 no
C15 C14 H14 120.716 no
C14 C15 H15 119.478 no
C21 C15 H15 119.460 no
C17 C16 H16 119.859 no
C21 C16 H16 119.843 no
C16 C17 H17 119.204 no
C18 C17 H17 119.226 no
C17 C18 H18 120.182 no
C19 C18 H18 120.159 no
O2 C22 H22A 109.460 no
O2 C22 H22B 109.474 no
O2 C22 H22C 109.468 no
H22A C22 H22B 109.470 no
H22A C22 H22C 109.477 no
H22B C22 H22C 109.478 no
N1 C23 H23A 108.590 no
N1 C23 H23B 108.589 no
C24 C23 H23A 108.589 no
C24 C23 H23B 108.586 no
H23A C23 H23B 107.548 no
C24 C25 H25 120.153 no
C26 C25 H25 120.153 no
C25 C26 H26 120.535 no
C27 C26 H26 120.548 no
C26 C27 H27 120.742 no
C28 C27 H27 120.745 no
N4 C28 H28 118.559 no
C27 C28 H28 118.547 no
O3 C29 H29A 109.468 no
O3 C29 H29B 109.472 no
O3 C29 H29C 109.472 no
H29A C29 H29B 109.477 no
H29A C29 H29C 109.468 no
H29B C29 H29C 109.470 no
O12 C30 H30A 109.470 no
O12 C30 H30B 109.464 no
O12 C30 H30C 109.477 no
H30A C30 H30B 109.473 no
H30A C30 H30C 109.470 no
H30B C30 H30C 109.472 no

loop_
_geom_bond_atom_site_label_1
_geom_bond_atom_site_label_2
_geom_bond_distance
_geom_bond_publ_flag
Cd1 O1 2.500(2) yes
Cd1 O3 2.337(2) yes
Cd1 N1 2.435(3) yes
Cd1 N2 2.280(3) yes
Cd1 N3 2.279(3) yes
Cd1 N4 2.310(3) yes
Cl1 O4 1.411(3) yes
Cl1 O5 1.427(3) yes
Cl1 O6 1.379(5) yes
Cl1 O7 1.476(4) yes
Cl2 O8 1.396(5) yes
Cl2 O9 1.411(4) yes
Cl2 O10 1.435(3) yes
Cl2 O11 1.398(6) yes
O1 C8 1.371(4) yes
O1 C11 1.438(5) yes
O2 C19 1.370(4) yes
O2 C22 1.436(4) yes
O3 C29 1.430(5) yes
O12 C30 1.423(6) yes
N1 C1 1.474(4) yes
N1 C12 1.471(4) yes
N1 C23 1.471(5) yes
N2 C2 1.319(4) yes
N2 C9 1.365(4) yes
N3 C13 1.313(5) yes
N3 C20 1.369(5) yes
N4 C24 1.333(4) yes
N4 C28 1.347(4) yes
C1 C2 1.511(4) yes
C2 C3 1.415(4) yes
C3 C4 1.359(5) yes
C4 C10 1.414(5) yes
C5 C6 1.379(6) yes
C5 C10 1.415(5) yes
C6 C7 1.410(5) yes
C7 C8 1.375(5) yes
C8 C9 1.424(5) yes
C9 C10 1.411(4) yes
C12 C13 1.516(5) yes
C13 C14 1.412(5) yes
C14 C15 1.363(6) yes
C15 C21 1.410(6) yes
C16 C17 1.345(7) yes
C16 C21 1.421(6) yes
C17 C18 1.417(5) yes
C18 C19 1.370(6) yes
C19 C20 1.419(5) yes
C20 C21 1.415(5) yes
C23 C24 1.515(5) yes
C24 C25 1.390(5) yes
C25 C26 1.371(5) yes
C26 C27 1.380(6) yes
C27 C28 1.380(6) yes
C1 H1A 0.990 no
C1 H1B 0.990 no
C3 H3 0.950 no
C4 H4 0.950 no
C5 H5 0.950 no
C6 H6 0.950 no
C7 H7 0.950 no
C11 H11A 0.980 no
C11 H11B 0.980 no
C11 H11C 0.980 no
C12 H12A 0.990 no
C12 H12B 0.990 no
C14 H14 0.950 no
C15 H15 0.950 no
C16 H16 0.950 no
C17 H17 0.950 no
C18 H18 0.950 no
C22 H22A 0.980 no
C22 H22B 0.980 no
C22 H22C 0.980 no
C23 H23A 0.990 no
C23 H23B 0.990 no
C25 H25 0.950 no
C26 H26 0.950 no
C27 H27 0.950 no
C28 H28 0.950 no
C29 H29A 0.980 no
C29 H29B 0.980 no
C29 H29C 0.980 no
C30 H30A 0.980 no
C30 H30B 0.980 no
C30 H30C 0.980 no

loop_
_geom_contact_atom_site_label_1
_geom_contact_atom_site_label_2
_geom_contact_distance
_geom_contact_publ_flag
_geom_contact_site_symmetry_2
Cd1 O2 2.584(2) no .
Cd1 C19 3.370(4) no .
O1 O2 3.129(3) no .
O1 C22 3.217(5) no .
O2 O3 3.190(3) no .
O2 N2 3.558(4) no .
O2 N3 2.659(4) no .
O2 C29 3.200(5) no .
O3 C11 3.367(5) no .
O3 C28 3.215(5) no .
N2 C4 2.769(4) no .
N2 C23 3.362(5) no .
N3 C1 3.221(4) no .
N3 C15 2.764(5) no .
N4 C26 2.771(5) no .
C1 C13 3.063(5) no .
C2 C10 2.768(4) no .
C2 C23 3.043(5) no .
C3 C9 2.745(5) no .
C5 C8 2.814(5) no .
C6 C9 2.783(5) no .
C7 C10 2.816(5) no .
C7 C11 2.820(5) no .
C11 C22 3.590(6) no .
C12 C24 3.352(5) no .
C13 C21 2.768(5) no .
C14 C20 2.748(6) no .
C16 C19 2.800(5) no .
C17 C20 2.780(6) no .
C18 C21 2.804(6) no .
C18 C22 2.820(5) no .
C19 C29 3.277(5) no .
C20 C29 3.552(5) no .
C24 C27 2.727(5) no .
C25 C28 2.702(5) no .
Cl1 O12 3.587(4) no 3_656
O3 O12 2.690(4) no 4_555
O4 C12 3.518(5) no 2_646
O4 C15 3.560(5) no 4_544
O4 C25 3.364(5) no 3_656
O4 C26 3.259(5) no 1_545
O4 C26 3.278(6) no 3_656
O4 C27 3.412(5) no 1_545
O5 O12 2.959(5) no 3_656
O5 C12 3.515(5) no .
O5 C25 3.477(5) no 3_656
O6 O12 3.362(6) no 3_656
O6 N4 3.217(6) no 2_646
O6 C12 3.564(6) no 2_646
O6 C24 3.065(6) no 2_646
O6 C25 3.315(6) no 2_646
O6 C28 3.560(6) no 2_646
O7 C1 3.313(5) no .
O7 C12 3.457(5) no .
O7 C15 3.558(6) no 4_544
O7 C27 3.388(5) no 1_545
O8 N2 3.507(6) no .
O8 C1 3.191(6) no .
O8 C2 3.142(6) no .
O8 C3 3.566(6) no .
O8 C5 3.525(6) no 3_556
O8 C6 3.235(5) no 3_556
O9 N3 3.513(5) no .
O9 C3 3.429(6) no 4_545
O9 C4 3.600(6) no 4_545
O9 C14 3.532(6) no .
O9 C15 3.369(6) no .
O9 C20 3.265(5) no .
O9 C21 3.244(5) no .
O9 C30 3.595(7) no 4_545
O10 C4 3.588(5) no 4_545
O10 C11 3.296(5) no 1_545
O10 C17 3.405(5) no 4_544
O10 C22 3.035(5) no 2_546
O11 C7 3.347(7) no 2_546
O11 C11 3.529(7) no 2_546
O11 C18 3.476(7) no .
O11 C19 3.311(6) no .
O12 Cl1 3.587(4) no 3_656
O12 O3 2.690(4) no 4_554
O12 O5 2.959(5) no 3_656
O12 O6 3.362(6) no 3_656
O12 C23 3.549(5) no .
O12 C28 3.436(5) no 4_554
O12 C29 3.161(6) no 4_554
N2 O8 3.507(6) no .
N3 O9 3.513(5) no .
N4 O6 3.217(6) no 2_656
C1 O7 3.313(5) no .
C1 O8 3.191(6) no .
C2 O8 3.142(6) no .
C3 O8 3.566(6) no .
C3 O9 3.429(6) no 4_544
C4 O9 3.600(6) no 4_544
C4 O10 3.588(5) no 4_544
C4 C6 3.409(6) no 3_556
C5 O8 3.525(6) no 3_556
C5 C10 3.400(5) no 3_556
C6 O8 3.235(5) no 3_556
C6 C4 3.409(6) no 3_556
C7 O11 3.347(7) no 2_556
C9 C29 3.467(6) no 4_554
C10 C5 3.400(5) no 3_556
C10 C29 3.528(6) no 4_554
C11 O10 3.296(5) no 1_565
C11 O11 3.529(7) no 2_556
C12 O4 3.518(5) no 2_656
C12 O5 3.515(5) no .
C12 O6 3.564(6) no 2_656
C12 O7 3.457(5) no .
C14 O9 3.532(6) no .
C15 O4 3.560(5) no 4_545
C15 O7 3.558(6) no 4_545
C15 O9 3.369(6) no .
C16 C27 3.510(6) no 4_555
C17 O10 3.405(5) no 4_545
C18 O11 3.476(7) no .
C19 O11 3.311(6) no .
C20 O9 3.265(5) no .
C21 O9 3.244(5) no .
C21 C27 3.544(5) no 4_555
C22 O10 3.035(5) no 2_556
C23 O12 3.549(5) no .
C24 O6 3.065(6) no 2_656
C25 O4 3.364(5) no 3_656
C25 O5 3.477(5) no 3_656
C25 O6 3.315(6) no 2_656
C26 O4 3.259(5) no 1_565
C26 O4 3.278(6) no 3_656
C27 O4 3.412(5) no 1_565
C27 O7 3.388(5) no 1_565
C27 C16 3.510(6) no 4_554
C27 C21 3.544(5) no 4_554
C28 O6 3.560(6) no 2_656
C28 O12 3.436(5) no 4_555
C29 O12 3.161(6) no 4_555
C29 C9 3.467(6) no 4_555
C29 C10 3.528(6) no 4_555
C30 O9 3.595(7) no 4_544
Cd1 H1A 3.3170 no .
Cd1 H11B 3.4252 no .
Cd1 H12A 3.3745 no .
Cd1 H22A 3.5983 no .
Cd1 H28 3.2526 no .
Cd1 H29A 3.5705 no .
Cd1 H29B 3.5227 no .
O1 H7 2.6471 no .
O1 H22A 2.5531 no .
O1 H28 3.2271 no .
O2 H18 2.6515 no .
O2 H29A 3.3323 no .
O2 H29B 2.6480 no .
O3 H11B 2.6320 no .
O3 H28 2.7356 no .
N2 H1A 2.8302 no .
N2 H1B 3.2027 no .
N2 H3 3.2355 no .
N2 H23A 3.1951 no .
N3 H1A 2.7868 no .
N3 H12A 2.9074 no .
N3 H12B 3.1766 no .
N3 H14 3.2338 no .
N3 H29A 3.2483 no .
N4 H12A 3.3911 no .
N4 H23A 2.9974 no .
N4 H23B 3.1679 no .
N4 H25 3.2283 no .
N4 H27 3.2461 no .
C1 H3 2.7174 no .
C1 H12A 3.2960 no .
C1 H12B 2.6048 no .
C1 H23A 2.3814 no .
C1 H23B 2.9601 no .
C2 H4 3.2549 no .
C2 H23A 2.6700 no .
C3 H1A 3.0201 no .
C3 H1B 2.6243 no .
C3 H23A 3.3573 no .
C4 H5 2.7047 no .
C5 H4 2.6950 no .
C5 H7 3.2874 no .
C7 H5 3.2923 no .
C7 H11A 2.7687 no .
C7 H11C 2.7469 no .
C7 H22A 3.4124 no .
C8 H6 3.2571 no .
C8 H11A 2.6382 no .
C8 H11B 3.2150 no .
C8 H11C 2.6421 no .
C8 H22A 2.8251 no .
C9 H4 3.2718 no .
C9 H5 3.2999 no .
C9 H7 3.2860 no .
C9 H22A 3.4055 no .
C10 H3 3.2707 no .
C10 H6 3.2693 no .
C11 H7 2.5171 no .
C11 H22A 2.9899 no .
C11 H22B 3.5931 no .
C11 H28 3.2524 no .
C12 H1A 2.5350 no .
C12 H1B 2.8214 no .
C12 H14 2.6992 no .
C12 H23A 3.1932 no .
C12 H23B 2.4212 no .
C13 H1A 2.6534 no .
C13 H15 3.2487 no .
C14 H1A 3.5876 no .
C14 H12A 2.9298 no .
C14 H12B 2.6393 no .
C15 H16 2.7183 no .
C16 H15 2.7089 no .
C16 H18 3.2594 no .
C18 H16 3.2677 no .
C18 H22B 2.7760 no .
C18 H22C 2.7376 no .
C18 H29A 3.5945 no .
C18 H29B 3.2492 no .
C19 H17 3.2599 no .
C19 H22A 3.1958 no .
C19 H22B 2.6785 no .
C19 H22C 2.5558 no .
C19 H29A 3.0320 no .
C19 H29B 2.8102 no .
C20 H15 3.2679 no .
C20 H16 3.2993 no .
C20 H18 3.2767 no .
C20 H29A 3.0083 no .
C20 H29B 3.4700 no .
C21 H14 3.2765 no .
C21 H17 3.2562 no .
C22 H11C 3.2357 no .
C22 H18 2.5428 no .
C22 H29B 3.2600 no .
C23 H1A 3.2729 no .
C23 H1B 2.5499 no .
C23 H12A 2.5151 no .
C23 H12B 2.7614 no .
C23 H25 2.6435 no .
C24 H12A 3.0726 no .
C24 H26 3.2505 no .
C24 H28 3.1540 no .
C25 H23A 2.8079 no .
C25 H23B 2.6428 no .
C25 H27 3.2341 no .
C26 H28 3.2255 no .
C27 H25 3.2320 no .
C28 H26 3.2377 no .
C29 H11B 3.2380 no .
H1A H3 3.1401 no .
H1A H12A 3.4897 no .
H1A H12B 2.6339 no .
H1A H23A 3.3478 no .
H1B H3 2.4589 no .
H1B H12B 2.6282 no .
H1B H23A 2.2949 no .
H1B H23B 2.8324 no .
H3 H4 2.3106 no .
H3 H23A 3.5447 no .
H4 H5 2.5591 no .
H5 H6 2.3215 no .
H6 H7 2.3499 no .
H7 H11A 2.3438 no .
H7 H11B 3.4890 no .
H7 H11C 2.2741 no .
H7 H22A 3.5569 no .
H11A H28 3.1541 no .
H11B H22A 3.3382 no .
H11B H22B 3.5538 no .
H11B H28 2.8944 no .
H11B H29B 2.9958 no .
H11B H29C 3.4717 no .
H11C H22A 2.5945 no .
H11C H22B 3.1186 no .
H12A H14 3.0142 no .
H12A H23A 3.4359 no .
H12A H23B 2.3349 no .
H12B H14 2.4871 no .
H12B H23A 3.3673 no .
H12B H23B 2.4748 no .
H14 H15 2.3166 no .
H15 H16 2.5758 no .
H16 H17 2.2817 no .
H17 H18 2.3588 no .
H18 H22A 3.5143 no .
H18 H22B 2.2669 no .
H18 H22C 2.4111 no .
H18 H29B 3.3469 no .
H22B H29B 2.8834 no .
H23A H25 2.8132 no .
H23B H25 2.5060 no .
H25 H26 2.3309 no .
H26 H27 2.3483 no .
H27 H28 2.3198 no .
Cl1 H1B 3.4869 no .
Cl1 H12A 3.1087 no 2_646
Cl1 H12B 2.8579 no .
Cl1 H15 3.0484 no 4_544
Cl1 H25 3.2241 no 3_656
Cl1 H27 3.3030 no 1_545
Cl2 H1A 3.3749 no .
Cl2 H4 3.0303 no 4_545
Cl2 H6 3.2325 no 3_556
Cl2 H17 3.3195 no 4_544
Cl2 H22A 3.5560 no 2_546
Cl2 H22B 3.5761 no 2_546
O4 H12A 2.6934 no 2_646
O4 H15 2.9764 no 4_544
O4 H25 2.8478 no 3_656
O4 H26 2.6248 no 1_545
O4 H26 2.6769 no 3_656
O4 H27 2.9382 no 1_545
O5 H1B 2.9145 no .
O5 H12B 2.6623 no .
O5 H15 2.8669 no 4_544
O5 H23B 2.9734 no .
O5 H25 2.5678 no 3_656
O5 H30A 3.3151 no .
O6 H12A 2.6178 no 2_646
O6 H12B 2.7819 no .
O6 H14 3.1983 no .
O6 H23B 3.4723 no 2_646
O6 H30B 3.5232 no 4_545
O7 H1A 3.0243 no .
O7 H1B 2.7846 no .
O7 H12B 2.6176 no .
O7 H14 3.5157 no .
O7 H15 2.7647 no 4_544
O7 H16 3.0225 no 4_544
O7 H27 2.4947 no 1_545
O7 H30B 2.9737 no 4_545
O8 H1A 2.4535 no .
O8 H5 3.0648 no 3_556
O8 H6 2.4491 no 3_556
O8 H16 3.0886 no 4_544
O8 H17 3.0884 no 4_544
O9 H1A 3.1802 no .
O9 H3 2.7322 no 4_545
O9 H4 3.0742 no 4_545
O9 H30C 2.6699 no 4_545
O10 H4 2.7196 no 4_545
O10 H6 3.1091 no 3_556
O10 H11A 2.7499 no 1_545
O10 H11B 3.0735 no 1_545
O10 H11C 3.5966 no 1_545
O10 H17 2.5101 no 4_544
O10 H22A 2.9204 no 2_546
O10 H22B 2.8240 no 2_546
O10 H22C 2.8416 no 2_546
O11 H3 3.5254 no 4_545
O11 H4 2.8100 no 4_545
O11 H5 3.5462 no 3_556
O11 H7 2.8179 no 2_546
O11 H11C 2.5846 no 2_546
O11 H22A 3.0040 no 2_546
O11 H22B 3.4548 no 2_546
O11 H22C 3.0954 no .
O12 H23A 2.6934 no .
O12 H25 3.4022 no .
O12 H28 3.1151 no 4_554
O12 H29A 3.4278 no 4_554
O12 H29C 2.8150 no 4_554
N2 H29C 2.9646 no 4_554
N4 H29A 3.3265 no 4_554
N4 H29C 3.5469 no 4_554
C1 H16 3.2618 no 4_544
C2 H29C 3.0159 no 4_554
C3 H6 3.4518 no 3_556
C3 H16 3.4017 no 4_544
C3 H29C 3.1235 no 4_554
C3 H30C 3.5021 no .
C4 H6 3.4586 no 3_556
C4 H29C 3.1515 no 4_554
C5 H11C 3.5991 no 4_554
C5 H22B 3.3003 no 4_554
C5 H29B 3.3350 no 4_554
C6 H4 3.4647 no 3_556
C6 H17 3.3067 no 2_556
C6 H18 3.5964 no 4_554
C6 H22B 2.9142 no 4_554
C7 H4 3.4999 no 3_556
C7 H18 3.2381 no 4_554
C7 H22B 3.4895 no 4_554
C8 H29B 3.3848 no 4_554
C9 H5 3.4681 no 3_556
C9 H29B 3.1037 no 4_554
C9 H29C 2.9623 no 4_554
C10 H5 3.4831 no 3_556
C10 H29B 3.0632 no 4_554
C10 H29C 3.0860 no 4_554
C11 H17 3.5892 no 4_554
C11 H22C 3.1154 no 2_556
C14 H25 3.5126 no 2_646
C14 H26 3.3091 no 2_646
C14 H30A 3.5782 no 4_545
C15 H1B 3.5988 no 4_545
C15 H3 3.4367 no 4_545
C15 H26 3.4767 no 4_555
C15 H27 3.2322 no 4_555
C15 H30A 3.4897 no 4_545
C16 H3 2.9772 no 4_545
C16 H27 2.9800 no 4_555
C17 H6 3.0395 no 2_546
C17 H7 3.3075 no 2_546
C17 H11A 3.1586 no 4_555
C18 H7 3.0915 no 2_546
C18 H11A 3.4867 no 4_555
C21 H3 3.2682 no 4_545
C21 H27 3.1418 no 4_555
C22 H5 3.4724 no 3_556
C22 H11C 3.5710 no 2_546
C23 H29C 3.2976 no 4_554
C24 H29A 3.1584 no 4_554
C24 H29C 3.2559 no 4_554
C25 H14 2.9461 no 2_656
C25 H29A 3.1482 no 4_554
C26 H14 2.9736 no 2_656
C26 H29A 3.3084 no 4_554
C27 H16 3.5032 no 4_554
C27 H29A 3.4595 no 4_554
C27 H30B 3.2113 no 4_555
C28 H29A 3.4448 no 4_554
C28 H30B 3.3782 no 4_555
C29 H23A 3.4032 no 4_555
C30 H23A 3.2166 no .
C30 H23B 3.5535 no 3_656
C30 H28 3.3056 no 4_554
H1A Cl2 3.3749 no .
H1A O7 3.0243 no .
H1A O8 2.4535 no .
H1A O9 3.1802 no .
H1A H16 2.8988 no 4_544
H1B Cl1 3.4869 no .
H1B O5 2.9145 no .
H1B O7 2.7846 no .
H1B C15 3.5988 no 4_544
H1B H15 2.8431 no 4_544
H1B H16 2.8873 no 4_544
H1B H30A 3.2629 no .
H3 O9 2.7322 no 4_544
H3 O11 3.5254 no 4_544
H3 C15 3.4367 no 4_544
H3 C16 2.9772 no 4_544
H3 C21 3.2682 no 4_544
H3 H15 3.2843 no 4_544
H3 H16 2.8056 no 4_544
H3 H30A 3.5835 no .
H3 H30C 3.0562 no .
H4 Cl2 3.0303 no 4_544
H4 O9 3.0742 no 4_544
H4 O10 2.7196 no 4_544
H4 O11 2.8100 no 4_544
H4 C6 3.4647 no 3_556
H4 C7 3.4999 no 3_556
H4 H11B 3.2941 no 4_554
H4 H22A 3.2121 no 3_556
H5 O8 3.0648 no 3_556
H5 O11 3.5462 no 3_556
H5 C9 3.4681 no 3_556
H5 C10 3.4831 no 3_556
H5 C22 3.4724 no 3_556
H5 H11B 3.3126 no 4_554
H5 H11C 3.0163 no 4_554
H5 H22A 3.1044 no 3_556
H5 H22B 3.4376 no 4_554
H5 H22C 3.0145 no 3_556
H6 Cl2 3.2325 no 3_556
H6 O8 2.4491 no 3_556
H6 O10 3.1091 no 3_556
H6 C3 3.4518 no 3_556
H6 C4 3.4586 no 3_556
H6 C17 3.0395 no 2_556
H6 H17 2.5015 no 2_556
H6 H22B 2.8051 no 4_554
H7 O11 2.8179 no 2_556
H7 C17 3.3075 no 2_556
H7 C18 3.0915 no 2_556
H7 H17 3.2220 no 2_556
H7 H18 2.8289 no 2_556
H7 H18 3.0452 no 4_554
H7 H22C 3.2749 no 2_556
H11A O10 2.7499 no 1_565
H11A C17 3.1586 no 4_554
H11A C18 3.4867 no 4_554
H11A H17 2.6296 no 4_554
H11A H18 3.2708 no 4_554
H11A H22C 2.8647 no 2_556
H11B O10 3.0735 no 1_565
H11B H4 3.2941 no 4_555
H11B H5 3.3126 no 4_555
H11B H22C 3.4430 no 2_556
H11C O10 3.5966 no 1_565
H11C O11 2.5846 no 2_556
H11C C5 3.5991 no 4_555
H11C C22 3.5710 no 2_556
H11C H5 3.0163 no 4_555
H11C H22C 2.5979 no 2_556
H12A Cl1 3.1087 no 2_656
H12A O4 2.6934 no 2_656
H12A O6 2.6178 no 2_656
H12A H30B 3.3986 no 3_656
H12B Cl1 2.8579 no .
H12B O5 2.6623 no .
H12B O6 2.7819 no .
H12B O7 2.6176 no .
H14 O6 3.1983 no .
H14 O7 3.5157 no .
H14 C25 2.9461 no 2_646
H14 C26 2.9736 no 2_646
H14 H25 2.7248 no 2_646
H14 H26 2.7781 no 2_646
H14 H30A 3.2179 no 4_545
H14 H30B 3.5985 no 4_545
H15 Cl1 3.0484 no 4_545
H15 O4 2.9764 no 4_545
H15 O5 2.8669 no 4_545
H15 O7 2.7647 no 4_545
H15 H1B 2.8431 no 4_545
H15 H3 3.2843 no 4_545
H15 H25 3.3840 no 2_646
H15 H26 3.5643 no 4_555
H15 H27 3.0642 no 4_555
H15 H30A 3.0684 no 4_545
H16 O7 3.0225 no 4_545
H16 O8 3.0886 no 4_545
H16 C1 3.2618 no 4_545
H16 C3 3.4017 no 4_545
H16 C27 3.5032 no 4_555
H16 H1A 2.8988 no 4_545
H16 H1B 2.8873 no 4_545
H16 H3 2.8056 no 4_545
H16 H27 2.7794 no 4_555
H17 Cl2 3.3195 no 4_545
H17 O8 3.0884 no 4_545
H17 O10 2.5101 no 4_545
H17 C6 3.3067 no 2_546
H17 C11 3.5892 no 4_555
H17 H6 2.5015 no 2_546
H17 H7 3.2220 no 2_546
H17 H11A 2.6296 no 4_555
H18 C6 3.5964 no 4_555
H18 C7 3.2381 no 4_555
H18 H7 2.8289 no 2_546
H18 H7 3.0452 no 4_555
H18 H11A 3.2708 no 4_555
H18 H18 3.2894 no 3_557
H22A Cl2 3.5560 no 2_556
H22A O10 2.9204 no 2_556
H22A O11 3.0040 no 2_556
H22A H4 3.2121 no 3_556
H22A H5 3.1044 no 3_556
H22B Cl2 3.5761 no 2_556
H22B O10 2.8240 no 2_556
H22B O11 3.4548 no 2_556
H22B C5 3.3003 no 4_555
H22B C6 2.9142 no 4_555
H22B C7 3.4895 no 4_555
H22B H5 3.4376 no 4_555
H22B H6 2.8051 no 4_555
H22C O10 2.8416 no 2_556
H22C O11 3.0954 no .
H22C C11 3.1154 no 2_546
H22C H5 3.0145 no 3_556
H22C H7 3.2749 no 2_546
H22C H11A 2.8647 no 2_546
H22C H11B 3.4430 no 2_546
H22C H11C 2.5979 no 2_546
H23A O12 2.6934 no .
H23A C29 3.4032 no 4_554
H23A C30 3.2166 no .
H23A H29A 3.4269 no 4_554
H23A H29C 2.6046 no 4_554
H23A H30A 2.8850 no .
H23A H30C 3.5029 no .
H23B O5 2.9734 no .
H23B O6 3.4723 no 2_656
H23B C30 3.5535 no 3_656
H23B H30A 3.5434 no .
H23B H30A 3.1754 no 3_656
H23B H30B 3.1712 no 3_656
H25 Cl1 3.2241 no 3_656
H25 O4 2.8478 no 3_656
H25 O5 2.5678 no 3_656
H25 O12 3.4022 no .
H25 C14 3.5126 no 2_656
H25 H14 2.7248 no 2_656
H25 H15 3.3840 no 2_656
H25 H29A 3.5593 no 4_554
H25 H30A 3.3274 no 3_656
H26 O4 2.6248 no 1_565
H26 O4 2.6769 no 3_656
H26 C14 3.3091 no 2_656
H26 C15 3.4767 no 4_554
H26 H14 2.7781 no 2_656
H26 H15 3.5643 no 4_554
H26 H26 2.9003 no 3_666
H27 Cl1 3.3030 no 1_565
H27 O4 2.9382 no 1_565
H27 O7 2.4947 no 1_565
H27 C15 3.2322 no 4_554
H27 C16 2.9800 no 4_554
H27 C21 3.1418 no 4_554
H27 H15 3.0642 no 4_554
H27 H16 2.7794 no 4_554
H27 H30B 2.8975 no 4_555
H27 H30C 3.5656 no 4_555
H28 O12 3.1151 no 4_555
H28 C30 3.3056 no 4_555
H28 H30B 3.1885 no 4_555
H28 H30C 3.0633 no 4_555
H29A O12 3.4278 no 4_555
H29A N4 3.3265 no 4_555
H29A C24 3.1584 no 4_555
H29A C25 3.1482 no 4_555
H29A C26 3.3084 no 4_555
H29A C27 3.4595 no 4_555
H29A C28 3.4448 no 4_555
H29A H23A 3.4269 no 4_555
H29A H25 3.5593 no 4_555
H29B C5 3.3350 no 4_555
H29B C8 3.3848 no 4_555
H29B C9 3.1037 no 4_555
H29B C10 3.0632 no 4_555
H29C O12 2.8150 no 4_555
H29C N2 2.9646 no 4_555
H29C N4 3.5469 no 4_555
H29C C2 3.0159 no 4_555
H29C C3 3.1235 no 4_555
H29C C4 3.1515 no 4_555
H29C C9 2.9623 no 4_555
H29C C10 3.0860 no 4_555
H29C C23 3.2976 no 4_555
H29C C24 3.2559 no 4_555
H29C H23A 2.6046 no 4_555
H29C H30C 3.5827 no 4_555
H30A O5 3.3151 no .
H30A C14 3.5782 no 4_544
H30A C15 3.4897 no 4_544
H30A H1B 3.2629 no .
H30A H3 3.5835 no .
H30A H14 3.2179 no 4_544
H30A H15 3.0684 no 4_544
H30A H23A 2.8850 no .
H30A H23B 3.5434 no .
H30A H23B 3.1754 no 3_656
H30A H25 3.3274 no 3_656
H30B O6 3.5232 no 4_544
H30B O7 2.9737 no 4_544
H30B C27 3.2113 no 4_554
H30B C28 3.3782 no 4_554
H30B H12A 3.3986 no 3_656
H30B H14 3.5985 no 4_544
H30B H23B 3.1712 no 3_656
H30B H27 2.8975 no 4_554
H30B H28 3.1885 no 4_554
H30C O9 2.6699 no 4_544
H30C C3 3.5021 no .
H30C H3 3.0562 no .
H30C H23A 3.5029 no .
H30C H27 3.5656 no 4_554
H30C H28 3.0633 no 4_554
H30C H29C 3.5827 no 4_554

loop_
_geom_torsion_atom_site_label_1
_geom_torsion_atom_site_label_2
_geom_torsion_atom_site_label_3
_geom_torsion_atom_site_label_4
_geom_torsion
_geom_torsion_publ_flag
O1 Cd1 O3 C29 102.47(19) no
O3 Cd1 O1 C8 179.11(16) no
O3 Cd1 O1 C11 -0.26(17) no
O1 Cd1 N1 C1 -60.64(18) no
O1 Cd1 N1 C12 -179.80(10) no
O1 Cd1 N1 C23 59.40(18) no
N1 Cd1 O1 C8 29.1(2) no
N1 Cd1 O1 C11 -150.24(15) no
O1 Cd1 N2 C2 176.2(2) no
O1 Cd1 N2 C9 -0.11(16) no
N2 Cd1 O1 C8 0.91(14) no
N2 Cd1 O1 C11 -178.5(2) no
O1 Cd1 N3 C13 163.37(12) no
O1 Cd1 N3 C20 -25.6(3) no
N3 Cd1 O1 C8 -91.41(19) no
N3 Cd1 O1 C11 89.2(2) no
O1 Cd1 N4 C24 -131.51(17) no
O1 Cd1 N4 C28 48.87(19) no
N4 Cd1 O1 C8 94.94(15) no
N4 Cd1 O1 C11 -84.43(17) no
O3 Cd1 N1 C1 161.82(11) no
O3 Cd1 N1 C12 42.66(19) no
O3 Cd1 N1 C23 -78.14(17) no
N1 Cd1 O3 C29 -106.43(19) no
O3 Cd1 N2 C2 172.25(15) no
O3 Cd1 N2 C9 -4.0(3) no
N2 Cd1 O3 C29 106.1(2) no
O3 Cd1 N3 C13 -110.03(17) no
O3 Cd1 N3 C20 61.05(19) no
N3 Cd1 O3 C29 -38.96(19) no
O3 Cd1 N4 C24 143.35(18) no
O3 Cd1 N4 C28 -36.27(18) no
N4 Cd1 O3 C29 -166.67(19) no
N1 Cd1 N2 C2 16.97(16) no
N1 Cd1 N2 C9 -159.3(2) no
N2 Cd1 N1 C1 -33.22(12) no
N2 Cd1 N1 C12 -152.39(16) no
N2 Cd1 N1 C23 86.81(15) no
N1 Cd1 N3 C13 23.86(15) no
N1 Cd1 N3 C20 -165.1(2) no
N3 Cd1 N1 C1 84.88(14) no
N3 Cd1 N1 C12 -34.29(13) no
N3 Cd1 N1 C23 -155.09(16) no
N1 Cd1 N4 C24 5.52(16) no
N1 Cd1 N4 C28 -174.1(2) no
N4 Cd1 N1 C1 -133.43(15) no
N4 Cd1 N1 C12 107.40(15) no
N4 Cd1 N1 C23 -13.40(13) no
N2 Cd1 N3 C13 86.06(18) no
N2 Cd1 N3 C20 -102.86(18) no
N3 Cd1 N2 C2 -44.9(2) no
N3 Cd1 N2 C9 138.84(18) no
N2 Cd1 N4 C24 -63.96(18) no
N2 Cd1 N4 C28 116.41(19) no
N4 Cd1 N2 C2 87.35(18) no
N4 Cd1 N2 C9 -88.91(19) no
N3 Cd1 N4 C24 53.5(2) no
N3 Cd1 N4 C28 -126.13(18) no
N4 Cd1 N3 C13 -24.7(2) no
N4 Cd1 N3 C20 146.39(16) no
Cd1 O1 C8 C7 178.0(2) no
Cd1 O1 C8 C9 -1.6(3) no
C11 O1 C8 C7 -2.6(5) no
C11 O1 C8 C9 177.9(3) no
C22 O2 C19 C18 -17.2(4) no
C22 O2 C19 C20 162.8(3) no
Cd1 N1 C1 C2 46.3(2) no
Cd1 N1 C12 C13 42.3(3) no
Cd1 N1 C23 C24 19.7(3) no
C1 N1 C12 C13 -70.3(3) no
C12 N1 C1 C2 159.2(2) no
C1 N1 C23 C24 135.1(2) no
C23 N1 C1 C2 -73.6(3) no
C12 N1 C23 C24 -96.8(3) no
C23 N1 C12 C13 162.7(2) no
Cd1 N2 C2 C1 3.7(3) no
Cd1 N2 C2 C3 -177.98(18) no
Cd1 N2 C9 C8 -0.7(4) no
Cd1 N2 C9 C10 178.09(18) no
C2 N2 C9 C8 -176.9(3) no
C2 N2 C9 C10 1.9(5) no
C9 N2 C2 C1 -180.0(2) no
C9 N2 C2 C3 -1.6(5) no
Cd1 N3 C13 C12 -8.0(3) no
Cd1 N3 C13 C14 170.09(18) no
Cd1 N3 C20 C19 15.4(4) no
Cd1 N3 C20 C21 -165.91(17) no
C13 N3 C20 C19 -173.8(3) no
C13 N3 C20 C21 4.9(4) no
C20 N3 C13 C12 -179.4(2) no
C20 N3 C13 C14 -1.2(4) no
Cd1 N4 C24 C23 3.6(3) no
Cd1 N4 C24 C25 -179.65(17) no
Cd1 N4 C28 C27 179.32(19) no
C24 N4 C28 C27 -0.3(5) no
C28 N4 C24 C23 -176.8(3) no
C28 N4 C24 C25 -0.0(4) no
N1 C1 C2 N2 -36.7(4) no
N1 C1 C2 C3 144.9(3) no
N2 C2 C3 C4 0.6(5) no
C1 C2 C3 C4 178.9(3) no
C2 C3 C4 C10 0.2(5) no
C3 C4 C10 C5 179.3(3) no
C3 C4 C10 C9 0.1(5) no
C6 C5 C10 C4 -179.9(3) no
C6 C5 C10 C9 -0.7(5) no
C10 C5 C6 C7 1.6(6) no
C5 C6 C7 C8 -0.2(6) no
C6 C7 C8 O1 178.2(3) no
C6 C7 C8 C9 -2.2(5) no
O1 C8 C9 N2 1.5(4) no
O1 C8 C9 C10 -177.3(2) no
C7 C8 C9 N2 -178.1(3) no
C7 C8 C9 C10 3.1(5) no
N2 C9 C10 C4 -1.2(5) no
N2 C9 C10 C5 179.6(3) no
C8 C9 C10 C4 177.6(3) no
C8 C9 C10 C5 -1.7(5) no
N1 C12 C13 N3 -26.2(4) no
N1 C12 C13 C14 155.6(2) no
N3 C13 C14 C15 -2.7(5) no
C12 C13 C14 C15 175.4(3) no
C13 C14 C15 C21 3.0(5) no
C14 C15 C21 C16 178.6(3) no
C14 C15 C21 C20 0.5(5) no
C17 C16 C21 C15 -177.5(3) no
C17 C16 C21 C20 0.6(5) no
C21 C16 C17 C18 2.3(6) no
C16 C17 C18 C19 -1.6(6) no
C17 C18 C19 O2 178.0(3) no
C17 C18 C19 C20 -1.9(5) no
O2 C19 C20 N3 3.5(4) no
O2 C19 C20 C21 -175.3(2) no
C18 C19 C20 N3 -176.5(3) no
C18 C19 C20 C21 4.7(5) no
N3 C20 C21 C15 -4.5(5) no
N3 C20 C21 C16 177.3(3) no
C19 C20 C21 C15 174.2(3) no
C19 C20 C21 C16 -4.0(5) no
N1 C23 C24 N4 -16.5(4) no
N1 C23 C24 C25 166.6(2) no
N4 C24 C25 C26 0.2(5) no
C23 C24 C25 C26 177.0(3) no
C24 C25 C26 C27 -0.0(5) no
C25 C26 C27 C28 -0.2(5) no
C26 C27 C28 N4 0.4(5) no
